data_4342032
loop_
_publ_author_name
'Eich, Andreas'
'Bredow, Thomas'
'Beck, Johannes'

_publ_section_title
;
 Mixed pentele-chalcogen cationic chains from aluminum and gallium halide
 melts.
;
_journal_issue 2
_journal_name_full 'Inorganic chemistry'
_journal_page_first 484
_journal_page_last 491
_journal_paper_doi 10.1021/ic502199v
_journal_volume 54
_journal_year 2015
_chemical_compound_source 'synthesis as described'
_chemical_formula_moiety 'Sb Te4, Cl7 Ga2'
_chemical_formula_sum 'Cl7 Ga2 Sb Te4'
_chemical_formula_weight 1019.74
_chemical_name_systematic
;
 ?
;
_space_group_IT_number 14
_symmetry_cell_setting monoclinic
_symmetry_Int_Tables_number 14
_symmetry_space_group_name_Hall '-P 2yn'
_symmetry_space_group_name_H-M 'P 1 21/n 1'
_audit_conform_dict_location ftp://ftp.iucr.org/pub/cif_core.dic
_audit_conform_dict_name cif_core.dic
_audit_conform_dict_version 2.4.3
_audit_creation_date 2014-08-12T16:55:36-00:00
_audit_creation_method 'WinGX routine CIF_UPDATE'
_cell_angle_alpha 90
_cell_angle_beta 94.240(4)
_cell_angle_gamma 90
_cell_formula_units_Z 4
_cell_length_a 7.1476(5)
_cell_length_b 18.8547(15)
_cell_length_c 12.8699(8)
_cell_measurement_reflns_used 47844
_cell_measurement_temperature 123(2)
_cell_measurement_theta_max 27.48
_cell_measurement_theta_min 2.91
_cell_measurement_wavelength 0.71073
_cell_volume 1729.7(2)
_computing_cell_refinement 'HKL Scalepack (Otwinowski & Minor 1997)'
_computing_data_collection 'Collect (Bruker AXS BV, 1997-2004)'
_computing_data_reduction 'HKL Denzo and Scalepack (Otwinowski & Minor 1997)'
_computing_molecular_graphics 'Ortep-3 for Windows (Farrugia, 1997)'
_computing_publication_material 'WinGX publication routines (Farrugia, 1999)'
_computing_structure_refinement 'SHELXL-2013 (Sheldrick, 2013)'
_diffrn_ambient_temperature 123(2)
_diffrn_detector 'CCD plate'
_diffrn_detector_area_resol_mean 9
_diffrn_measured_fraction_theta_full 0.973
_diffrn_measured_fraction_theta_max 0.96
_diffrn_measurement_device '95mm CCD camera on \k-goniostat'
_diffrn_measurement_device_type KappaCCD
_diffrn_measurement_method 'CCD rotation images, thick slices'
_diffrn_orient_matrix_type 'by Bruker AXS Collect from scalepack cell'
_diffrn_orient_matrix_UB_11 0.099827
_diffrn_orient_matrix_UB_12 0.00142
_diffrn_orient_matrix_UB_13 -0.050455
_diffrn_orient_matrix_UB_21 0.036867
_diffrn_orient_matrix_UB_22 -0.04969
_diffrn_orient_matrix_UB_23 0.019431
_diffrn_orient_matrix_UB_31 -0.091416
_diffrn_orient_matrix_UB_32 -0.018488
_diffrn_orient_matrix_UB_33 -0.056101
_diffrn_radiation_monochromator 'horizonally mounted graphite crystal'
_diffrn_radiation_probe x-ray
_diffrn_radiation_type MoK\a
_diffrn_radiation_wavelength 0.71073
_diffrn_reflns_av_R_equivalents 0.1223
_diffrn_reflns_Laue_measured_fraction_full 0.973
_diffrn_reflns_Laue_measured_fraction_max 0.96
_diffrn_reflns_limit_h_max 9
_diffrn_reflns_limit_h_min -9
_diffrn_reflns_limit_k_max 24
_diffrn_reflns_limit_k_min -24
_diffrn_reflns_limit_l_max 16
_diffrn_reflns_limit_l_min -16
_diffrn_reflns_number 26837
_diffrn_reflns_point_group_measured_fraction_full 0.973
_diffrn_reflns_point_group_measured_fraction_max 0.96
_diffrn_reflns_theta_full 25.242
_diffrn_reflns_theta_max 27.556
_diffrn_reflns_theta_min 3.055
_diffrn_source 'Enraf Nonius FR590'
_exptl_absorpt_coefficient_mu 12.304
_exptl_absorpt_correction_T_max 0.3399
_exptl_absorpt_correction_T_min 0.2573
_exptl_absorpt_correction_type multi-scan
_exptl_absorpt_process_details
;
        [c.f. r.h. blessing, acta cryst. (1995), a51, 33-38]
;
_exptl_crystal_colour black
_exptl_crystal_density_diffrn 3.916
_exptl_crystal_density_method 'not measured'
_exptl_crystal_description needle
_exptl_crystal_F_000 1760
_exptl_crystal_size_max 0.17
_exptl_crystal_size_mid 0.01
_exptl_crystal_size_min 0.008
_refine_diff_density_max 1.712
_refine_diff_density_min -1.246
_refine_diff_density_rms 0.342
_refine_ls_extinction_method none
_refine_ls_goodness_of_fit_ref 1.077
_refine_ls_hydrogen_treatment undef
_refine_ls_matrix_type full
_refine_ls_number_constraints 0
_refine_ls_number_parameters 127
_refine_ls_number_reflns 3848
_refine_ls_number_restraints 0
_refine_ls_restrained_S_all 1.077
_refine_ls_R_factor_all 0.1027
_refine_ls_R_factor_gt 0.0507
_refine_ls_shift/su_max 0
_refine_ls_shift/su_mean 0
_refine_ls_structure_factor_coef Fsqd
_refine_ls_weighting_details 'w=1/[\s^2^(Fo^2^)+(0.0091P)^2^+56.3298P] where P=(Fo^2^+2Fc^2^)/3'
_refine_ls_weighting_scheme calc
_refine_ls_wR_factor_gt 0.0944
_refine_ls_wR_factor_ref 0.1092
_reflns_number_gt 2486
_reflns_number_total 3848
_reflns_threshold_expression 'I > 2\s(I)'
_cod_data_source_file ic502199v_si_001.cif
_cod_data_source_block SbTe4Ga2Cl7
_cod_depositor_comments 'Adding full bibliography for 4342027--4342032.cif.'
_cod_original_sg_symbol_H-M 'P 21/n'
_cod_database_code 4342032

loop_
_symmetry_equiv_pos_as_xyz
'x, y, z'
'-x+1/2, y+1/2, -z+1/2'
'-x, -y, -z'
'x-1/2, -y-1/2, z-1/2'

loop_
_atom_site_label
_atom_site_type_symbol
_atom_site_fract_x
_atom_site_fract_y
_atom_site_fract_z
_atom_site_U_iso_or_equiv
_atom_site_adp_type
_atom_site_occupancy
_atom_site_calc_flag
Te1 Te 0.10303(13) 0.41840(5) 0.59263(7) 0.0244(2) Uani 1 d
Te2 Te 0.31517(14) 0.48295(6) 0.75271(8) 0.0291(3) Uani 1 d
Te3 Te 0.22054(14) 0.61406(5) 0.68370(8) 0.0279(2) Uani 1 d
Te4 Te 0.40636(13) 0.60334(5) 0.50525(7) 0.0244(2) Uani 1 d
Sb Sb 0.23544(14) 0.48197(5) 0.41260(8) 0.0248(2) Uani 1 d
Ga1 Ga 0.8047(2) 0.78022(9) 0.73417(13) 0.0264(4) Uani 1 d
Ga2 Ga 0.6792(2) 0.64645(9) 0.94626(13) 0.0295(4) Uani 1 d
Cl11 Cl 1.0668(5) 0.7670(2) 0.8243(3) 0.0362(10) Uani 1 d
Cl12 Cl 0.7197(5) 0.8892(2) 0.7125(3) 0.0319(9) Uani 1 d
Cl13 Cl 0.7829(6) 0.7173(2) 0.5941(3) 0.0339(9) Uani 1 d
Cl14 Cl 0.5761(5) 0.7386(2) 0.8358(3) 0.0309(9) Uani 1 d
Cl21 Cl 0.4216(6) 0.5929(2) 0.9681(3) 0.0407(10) Uani 1 d
Cl22 Cl 0.8666(6) 0.5840(2) 0.8612(3) 0.0424(10) Uani 1 d
Cl23 Cl 0.7958(6) 0.6981(2) 1.0838(3) 0.0420(10) Uani 1 d

loop_
_atom_site_aniso_label
_atom_site_aniso_U_11
_atom_site_aniso_U_22
_atom_site_aniso_U_33
_atom_site_aniso_U_23
_atom_site_aniso_U_13
_atom_site_aniso_U_12
Te1 0.0239(5) 0.0229(5) 0.0265(5) 0.0011(4) 0.0033(4) 0.0004(4)
Te2 0.0286(5) 0.0323(6) 0.0259(5) 0.0039(4) -0.0019(4) -0.0008(4)
Te3 0.0303(5) 0.0261(5) 0.0277(5) -0.0043(4) 0.0047(4) 0.0010(4)
Te4 0.0241(5) 0.0226(5) 0.0264(5) 0.0013(4) 0.0021(4) -0.0008(4)
Sb 0.0264(5) 0.0265(5) 0.0218(5) -0.0021(4) 0.0036(4) -0.0017(4)
Ga1 0.0269(9) 0.0257(9) 0.0268(9) -0.0057(7) 0.0030(7) -0.0020(7)
Ga2 0.0344(10) 0.0286(10) 0.0257(9) -0.0020(7) 0.0046(8) 0.0007(7)
Cl11 0.026(2) 0.044(3) 0.038(2) -0.0123(18) 0.0006(17) -0.0018(17)
Cl12 0.042(2) 0.026(2) 0.029(2) -0.0025(16) 0.0068(17) -0.0021(17)
Cl13 0.038(2) 0.033(2) 0.030(2) -0.0092(17) -0.0012(17) 0.0015(17)
Cl14 0.0268(19) 0.032(2) 0.035(2) 0.0054(16) 0.0069(17) -0.0008(16)
Cl21 0.046(2) 0.039(2) 0.037(2) 0.0043(18) 0.006(2) -0.0116(19)
Cl22 0.050(3) 0.037(2) 0.042(2) -0.0060(19) 0.015(2) 0.0077(19)
Cl23 0.045(2) 0.046(3) 0.034(2) -0.0113(19) -0.0070(19) 0.003(2)

loop_
_atom_type_symbol
_atom_type_description
_atom_type_scat_dispersion_real
_atom_type_scat_dispersion_imag
_atom_type_scat_source
Cl Cl 0.1484 0.1585 'International Tables Vol C Tables 4.2.6.8 and 6.1.1.4'
Ga Ga 0.2307 1.6083 'International Tables Vol C Tables 4.2.6.8 and 6.1.1.4'
Sb Sb -0.5866 1.5461 'International Tables Vol C Tables 4.2.6.8 and 6.1.1.4'
Te Te -0.5308 1.6751 'International Tables Vol C Tables 4.2.6.8 and 6.1.1.4'

loop_
_exptl_crystal_face_index_h
_exptl_crystal_face_index_k
_exptl_crystal_face_index_l
_exptl_crystal_face_perp_dist
14 1 -2 0.085
-14 -1 2 0.085
0 0 1 0.004
0 0 -1 0.004
0 1 0 0.005
0 -1 0 0.005

loop_
_geom_angle_atom_site_label_1
_geom_angle_atom_site_label_2
_geom_angle_atom_site_label_3
_geom_angle
_geom_angle_site_symmetry_1
_geom_angle_site_symmetry_3
Te2 Te1 Sb 103.09(4) . .
Te2 Te1 Sb 97.82(4) . 3_566
Sb Te1 Sb 91.93(4) . 3_566
Te3 Te2 Te1 92.75(4) . .
Te2 Te3 Te4 94.76(4) . .
Te3 Te4 Sb 101.10(4) . .
Te3 Te4 Sb 100.90(4) . 3_666
Sb Te4 Sb 92.51(4) . 3_666
Te4 Sb Te1 99.10(4) . .
Te4 Sb Te1 80.10(4) . 3_566
Te1 Sb Te1 88.07(4) . 3_566
Te4 Sb Te4 87.49(4) . 3_666
Te1 Sb Te4 79.71(4) . 3_666
Te1 Sb Te4 161.01(4) 3_566 3_666
Cl11 Ga1 Cl13 113.28(16) . .
Cl11 Ga1 Cl12 114.07(16) . .
Cl13 Ga1 Cl12 114.49(16) . .
Cl11 Ga1 Cl14 106.32(16) . .
Cl13 Ga1 Cl14 106.08(16) . .
Cl12 Ga1 Cl14 101.11(16) . .
Cl23 Ga2 Cl21 113.19(19) . .
Cl23 Ga2 Cl22 116.99(19) . .
Cl21 Ga2 Cl22 112.62(19) . .
Cl23 Ga2 Cl14 104.59(17) . .
Cl21 Ga2 Cl14 101.27(16) . .
Cl22 Ga2 Cl14 106.25(17) . .
Ga1 Cl14 Ga2 113.23(16) . .

loop_
_geom_bond_atom_site_label_1
_geom_bond_atom_site_label_2
_geom_bond_distance
_geom_bond_site_symmetry_2
Te1 Te2 2.7501(14) .
Te1 Sb 2.8328(14) .
Te1 Sb 3.0596(14) 3_566
Te2 Te3 2.6960(14) .
Te3 Te4 2.7441(14) .
Te4 Sb 2.8169(13) .
Te4 Sb 3.1400(14) 3_666
Sb Te1 3.0596(14) 3_566
Sb Te4 3.1400(14) 3_666
Ga1 Cl11 2.144(4) .
Ga1 Cl13 2.154(4) .
Ga1 Cl12 2.154(4) .
Ga1 Cl14 2.305(4) .
Ga2 Cl23 2.135(4) .
Ga2 Cl21 2.136(4) .
Ga2 Cl22 2.144(4) .
Ga2 Cl14 2.330(4) .
